data_4033242
loop_
_publ_author_name
'De Schutter, Coralie'
'Sari, Ozkan'
'Coats, Steven J.'
'Amblard, Franck'
'Schinazi, Raymond F.'

_publ_section_title
;
 Synthesis of (2S)-2-Chloro-2-fluororibolactone via Stereoselective
 Electrophilic Fluorination.
;
_journal_issue 24
_journal_name_full 'The Journal of organic chemistry'
_journal_page_first 13171
_journal_page_last 13178
_journal_paper_doi 10.1021/acs.joc.7b02245
_journal_volume 82
_journal_year 2017
_chemical_absolute_configuration ad
_chemical_formula_moiety 'C18 H23 Cl F N O7 Si'
_chemical_formula_sum 'C18 H23 Cl F N O7 Si'
_chemical_formula_weight 447.91
_space_group_crystal_system triclinic
_space_group_IT_number 1
_space_group_name_Hall 'P 1'
_space_group_name_H-M_alt 'P 1'
_symmetry_space_group_name_Hall 'P 1'
_symmetry_space_group_name_H-M 'P 1'
_atom_sites_solution_hydrogens geom
_atom_sites_solution_primary dual
_audit_creation_date 2017-09-12
_audit_creation_method
;
Olex2 1.2-dev
(compiled 2017.07.20 svn.r3457 for OlexSys, GUI svn.r5370)
;
_cell_angle_alpha 82.254(8)
_cell_angle_beta 84.013(8)
_cell_angle_gamma 63.460(10)
_cell_formula_units_Z 1
_cell_length_a 6.5977(7)
_cell_length_b 6.9540(7)
_cell_length_c 13.0578(13)
_cell_measurement_reflns_used 4188
_cell_measurement_temperature 100(2)
_cell_measurement_theta_max 27.5310
_cell_measurement_theta_min 1.5520
_cell_volume 530.42(10)
_computing_cell_refinement 'CrysAlisPro 1.171.39.9g (Rigaku OD, 2015)'
_computing_data_collection 'APEX2 v2016.5-1 (Bruker, 2014)'
_computing_data_reduction 'CrysAlisPro 1.171.39.9g (Rigaku OD, 2015)'
_computing_molecular_graphics 'Olex2 (Dolomanov et al., 2009)'
_computing_publication_material 'Olex2 (Dolomanov et al., 2009)'
_computing_structure_refinement 'XL (Sheldrick, 2008)'
_computing_structure_solution 'XT (Sheldrick, 2015)'
_diffrn_ambient_temperature 100(2)
_diffrn_detector 'CCD plate'
_diffrn_measured_fraction_theta_full 0.956
_diffrn_measured_fraction_theta_max 0.956
_diffrn_measurement_details
;
List of Runs (angles in degrees, time in seconds):

  # Type    Start    End  Width  t~exp~   \w     \q     \k     \f   Frames
--------------------------------------------------------------------------
  1  \w    -12.69 195.31   1.00   30.00    --   27.07  73.80  54.24  208
  2  \w    -12.69 195.31   1.00   30.00    --   27.07  73.80-105.76  208
  3  \w    -12.69 195.31   1.00   30.00    --   27.07  73.80 -25.76  208
  4  \w    -12.69 195.31   1.00   30.00    --   27.07  73.80 174.24  208
;
_diffrn_measurement_device 'abstract diffractometer'
_diffrn_measurement_device_type 'Bruker D8 VENTURE diffractometer'
_diffrn_measurement_method '\w scans'
_diffrn_orient_matrix_type 'CrysAlisPro convention (1999,Acta A55,543-557)'
_diffrn_orient_matrix_UB_11 -0.0945482000
_diffrn_orient_matrix_UB_12 0.0362262000
_diffrn_orient_matrix_UB_13 -0.0311654000
_diffrn_orient_matrix_UB_21 0.0589872000
_diffrn_orient_matrix_UB_22 0.0346621000
_diffrn_orient_matrix_UB_23 -0.0411112000
_diffrn_orient_matrix_UB_31 0.0453626000
_diffrn_orient_matrix_UB_32 -0.1030260000
_diffrn_orient_matrix_UB_33 -0.0187408000
_diffrn_radiation_monochromator graphite
_diffrn_radiation_probe x-ray
_diffrn_radiation_type MoK\a
_diffrn_radiation_wavelength 0.71073
_diffrn_reflns_av_R_equivalents 0.0270
_diffrn_reflns_av_unetI/netI 0.0383
_diffrn_reflns_Laue_measured_fraction_full 0.956
_diffrn_reflns_Laue_measured_fraction_max 0.956
_diffrn_reflns_limit_h_max 7
_diffrn_reflns_limit_h_min -7
_diffrn_reflns_limit_k_max 8
_diffrn_reflns_limit_k_min -8
_diffrn_reflns_limit_l_max 15
_diffrn_reflns_limit_l_min -15
_diffrn_reflns_number 5276
_diffrn_reflns_point_group_measured_fraction_full 0.892
_diffrn_reflns_point_group_measured_fraction_max 0.892
_diffrn_reflns_theta_full 24.711
_diffrn_reflns_theta_max 24.711
_diffrn_reflns_theta_min 1.576
_diffrn_source 'fine-focus sealed X-ray tube'
_diffrn_source_current 35
_diffrn_source_type 'Enhance (Mo) X-ray Source'
_diffrn_source_voltage 45
_exptl_absorpt_coefficient_mu 0.284
_exptl_absorpt_correction_T_max 1.00000
_exptl_absorpt_correction_T_min 0.62947
_exptl_absorpt_correction_type multi-scan
_exptl_absorpt_process_details
'CrysAlisPro 1.171.39.9g (Rigaku Oxford Diffraction, 2015) Empirical absorption correction using spherical harmonics, implemented in SCALE3 ABSPACK scaling algorithm.'
_exptl_crystal_colour colourless
_exptl_crystal_colour_primary colourless
_exptl_crystal_density_diffrn 1.402
_exptl_crystal_description plate
_exptl_crystal_F_000 234
_exptl_crystal_recrystallization_method 'Slow evaporation from diethyl ether and pentane.'
_exptl_crystal_size_max 0.18
_exptl_crystal_size_mid 0.16
_exptl_crystal_size_min 0.12
_refine_diff_density_max 0.456
_refine_diff_density_min -0.257
_refine_diff_density_rms 0.067
_refine_ls_abs_structure_details
;
 Flack x determined using 1275 quotients [(I+)-(I-)]/[(I+)+(I-)]
 (Parsons, Flack and Wagner, Acta Cryst. B69 (2013) 249-259).
;
_refine_ls_abs_structure_Flack 0.07(5)
_refine_ls_extinction_method none
_refine_ls_goodness_of_fit_ref 1.075
_refine_ls_hydrogen_treatment constr
_refine_ls_matrix_type full
_refine_ls_number_parameters 267
_refine_ls_number_reflns 3229
_refine_ls_number_restraints 165
_refine_ls_restrained_S_all 1.068
_refine_ls_R_factor_all 0.0474
_refine_ls_R_factor_gt 0.0429
_refine_ls_shift/su_max 0.000
_refine_ls_shift/su_mean 0.000
_refine_ls_structure_factor_coef Fsqd
_refine_ls_weighting_details 'w=1/[\s^2^(Fo^2^)+(0.0532P)^2^+0.4575P] where P=(Fo^2^+2Fc^2^)/3'
_refine_ls_weighting_scheme calc
_refine_ls_wR_factor_gt 0.1000
_refine_ls_wR_factor_ref 0.1022
_reflns_Friedel_coverage 0.868
_reflns_Friedel_fraction_full 0.829
_reflns_Friedel_fraction_max 0.829
_reflns_number_gt 3010
_reflns_number_total 3229
_reflns_threshold_expression 'I > 2\s(I)'
_cod_data_source_file jo7b02245_si_003.cif
_cod_data_source_block cds3-023bf1
_cod_depositor_comments 'Adding full bibliography for 4033242--4033243.cif.'
_cod_database_code 4033242
_shelx_shelxl_version_number 2014/7
_chemical_oxdiff_formula C18H23ClFNO7Si
_shelx_space_group_comment
;
The symmetry employed for this shelxl refinement is uniquely defined
by the following loop, which should always be used as a source of
symmetry information in preference to the above space-group names.
They are only intended as comments.
;
_reflns_odcompleteness_completeness 95.17
_reflns_odcompleteness_iscentric 1
_reflns_odcompleteness_theta 25.63
_olex2_refinement_description
;
1. Fixed Uiso
 At 1.2 times of:
  All C(H) groups, All C(H,H) groups
 At 1.5 times of:
  All C(H,H,H) groups
2. Uiso/Uaniso restraints and constraints
Uanis(C2) \\sim Ueq: with sigma of 0.002 and sigma for terminal atoms of 0.004
Uanis(C4) \\sim Ueq: with sigma of 0.002 and sigma for terminal atoms of 0.004
Uanis(C16) \\sim Ueq: with sigma of 0.002 and sigma for terminal atoms of 0.004
3. Rigid body (RIGU) restrains
 F1, C3, Cl1, C2, C4
 with sigma for 1-2 distances of 0.001 and sigma for 1-3 distances of 0.002
 O3, C2, C1, C3
 with sigma for 1-2 distances of 0.001 and sigma for 1-3 distances of 0.002
 C3, C4
 with sigma for 1-2 distances of 0.001 and sigma for 1-3 distances of 0.001
 C3, C4, O1, O2
 with sigma for 1-2 distances of 0.001 and sigma for 1-3 distances of 0.001
 C13, C14, C15, C16, N1, O6, O7, C17, C18, C6, O4, O5
 with sigma for 1-2 distances of 0.001 and sigma for 1-3 distances of 0.001
4.a Ternary CH refined with riding coordinates:
 C2(H2), C1(H1)
4.b Secondary CH2 refined with riding coordinates:
 C5(H5A,H5B)
4.c Aromatic/amide H refined with riding coordinates:
 C17(H17), C15(H15), C18(H18), C14(H14)
4.d Idealised Me refined as rotating group:
 C11(H11A,H11B,H11C), C8(H8A,H8B,H8C), C7(H7A,H7B,H7C), C10(H10A,H10B,H10C),
 C12(H12A,H12B,H12C)
;
_olex2_diffrn_ambient_temperature_device 'Oxford Cryosystems'
_olex2_exptl_crystal_mounting_method 'The crystal was mounted on a loop with paratone oil'
_olex2_submission_original_sample_id cds3-023bF1
_olex2_submission_special_instructions 'No special instructions were received'
_oxdiff_exptl_absorpt_empirical_details
;
Empirical correction (ABSPACK) includes:
- Absorption correction using spherical harmonics
- Frame scaling
- Detector area scaling
;
_oxdiff_exptl_absorpt_empirical_full_max 1.497
_oxdiff_exptl_absorpt_empirical_full_min 0.781

loop_
_space_group_symop_operation_xyz
'x, y, z'

loop_
_atom_site_label
_atom_site_type_symbol
_atom_site_fract_x
_atom_site_fract_y
_atom_site_fract_z
_atom_site_U_iso_or_equiv
_atom_site_adp_type
_atom_site_occupancy
_atom_site_site_symmetry_order
_atom_site_calc_flag
_atom_site_refinement_flags_posn
_atom_site_refinement_flags_adp
Cl1 Cl -0.7638(2) 0.28223(19) -0.42778(11) 0.0245(4) Uani 1 1 d . U
Si1 Si -0.4356(2) 0.1975(2) -0.77883(11) 0.0159(4) Uani 1 1 d . .
F1 F -0.8707(5) 0.3262(5) -0.6144(2) 0.0251(7) Uani 1 1 d . U
O3 O -0.4855(6) 0.0270(6) -0.6874(3) 0.0168(8) Uani 1 1 d . U
O4 O -0.3272(6) -0.4389(6) -0.3712(3) 0.0202(9) Uani 1 1 d . U
O1 O -0.6656(6) -0.1996(6) -0.5118(3) 0.0201(8) Uani 1 1 d . U
O7 O -0.5280(7) -1.2656(7) -0.0495(3) 0.0311(10) Uani 1 1 d . U
O2 O -1.0344(7) 0.0332(7) -0.5106(3) 0.0295(10) Uani 1 1 d . U
O5 O -0.6573(7) -0.2628(6) -0.2810(3) 0.0238(9) Uani 1 1 d . U
O6 O -0.2041(7) -1.4150(7) -0.1334(3) 0.0311(10) Uani 1 1 d . U
N1 N -0.3768(8) -1.2563(7) -0.1092(3) 0.0220(9) Uani 1 1 d . U
C5 C -0.3422(10) -0.2363(9) -0.4228(4) 0.0195(12) Uani 1 1 d . .
H5A H -0.1918 -0.2425 -0.4335 0.023 Uiso 1 1 calc R .
H5B H -0.4334 -0.1207 -0.3799 0.023 Uiso 1 1 calc R .
C17 C -0.6108(10) -0.8653(9) -0.1448(4) 0.0225(12) Uani 1 1 d . U
H17 H -0.7312 -0.8807 -0.1071 0.027 Uiso 1 1 calc R .
C9 C -0.1702(9) 0.0238(9) -0.8535(4) 0.0179(12) Uani 1 1 d . .
C13 C -0.4547(9) -0.6470(9) -0.2500(4) 0.0169(10) Uani 1 1 d . U
C15 C -0.2209(10) -1.0266(9) -0.2135(4) 0.0216(11) Uani 1 1 d . U
H15 H -0.0833 -1.1481 -0.2204 0.026 Uiso 1 1 calc R .
C11 C 0.0354(10) -0.0677(10) -0.7863(5) 0.0254(13) Uani 1 1 d . .
H11A H 0.0587 0.0489 -0.7667 0.038 Uiso 1 1 calc GR .
H11B H 0.1676 -0.1604 -0.8248 0.038 Uiso 1 1 calc GR .
H11C H 0.0089 -0.1489 -0.7253 0.038 Uiso 1 1 calc GR .
C4 C -0.8389(9) -0.0023(9) -0.5201(4) 0.0196(10) Uani 1 1 d . U
C18 C -0.6348(10) -0.6674(9) -0.1899(4) 0.0215(12) Uani 1 1 d . U
H18 H -0.7712 -0.5457 -0.1808 0.026 Uiso 1 1 calc R .
C14 C -0.2484(9) -0.8270(9) -0.2593(4) 0.0199(11) Uani 1 1 d . U
H14 H -0.1273 -0.8127 -0.2969 0.024 Uiso 1 1 calc R .
C16 C -0.4030(9) -1.0420(9) -0.1567(4) 0.0189(10) Uani 1 1 d . U
C6 C -0.4954(9) -0.4286(9) -0.3006(4) 0.0177(10) Uani 1 1 d . U
C8 C -0.4036(10) 0.4048(9) -0.7147(5) 0.0249(13) Uani 1 1 d . .
H8A H -0.5373 0.4778 -0.6719 0.037 Uiso 1 1 calc GR .
H8B H -0.3830 0.5075 -0.7664 0.037 Uiso 1 1 calc GR .
H8C H -0.2740 0.3361 -0.6728 0.037 Uiso 1 1 calc GR .
C2 C -0.4980(8) 0.0351(8) -0.5810(4) 0.0146(10) Uani 1 1 d . U
H2 H -0.3975 0.0911 -0.5604 0.018 Uiso 1 1 calc R .
C3 C -0.7453(9) 0.1661(9) -0.5437(4) 0.0188(9) Uani 1 1 d . U
C1 C -0.4480(9) -0.1903(9) -0.5259(4) 0.0177(11) Uani 1 1 d . U
H1 H -0.3466 -0.2998 -0.5712 0.021 Uiso 1 1 calc R .
C7 C -0.6786(9) 0.3209(10) -0.8639(5) 0.0240(13) Uani 1 1 d . .
H7A H -0.6914 0.2097 -0.8951 0.036 Uiso 1 1 calc GR .
H7B H -0.6549 0.4197 -0.9170 0.036 Uiso 1 1 calc GR .
H7C H -0.8155 0.3974 -0.8237 0.036 Uiso 1 1 calc GR .
C10 C -0.1327(11) 0.1615(10) -0.9499(4) 0.0304(15) Uani 1 1 d . .
H10A H -0.2617 0.2176 -0.9920 0.046 Uiso 1 1 calc GR .
H10B H 0.0008 0.0735 -0.9891 0.046 Uiso 1 1 calc GR .
H10C H -0.1140 0.2791 -0.9285 0.046 Uiso 1 1 calc GR .
C12 C -0.2024(10) -0.1612(10) -0.8893(5) 0.0272(14) Uani 1 1 d . .
H12A H -0.2124 -0.2556 -0.8302 0.041 Uiso 1 1 calc GR .
H12B H -0.0757 -0.2410 -0.9342 0.041 Uiso 1 1 calc GR .
H12C H -0.3395 -0.1031 -0.9260 0.041 Uiso 1 1 calc GR .

loop_
_atom_site_aniso_label
_atom_site_aniso_U_11
_atom_site_aniso_U_22
_atom_site_aniso_U_33
_atom_site_aniso_U_23
_atom_site_aniso_U_13
_atom_site_aniso_U_12
Cl1 0.0202(8) 0.0250(8) 0.0271(8) -0.0077(6) 0.0044(6) -0.0087(6)
Si1 0.0151(8) 0.0154(8) 0.0175(8) 0.0041(6) -0.0001(6) -0.0087(7)
F1 0.0151(16) 0.0255(16) 0.0280(16) 0.0071(12) -0.0034(12) -0.0052(13)
O3 0.018(2) 0.0164(18) 0.0179(16) 0.0026(13) 0.0003(13) -0.0103(16)
O4 0.0165(18) 0.0178(19) 0.0206(18) 0.0055(14) 0.0017(14) -0.0052(15)
O1 0.0185(16) 0.0234(16) 0.023(2) 0.0033(13) -0.0008(14) -0.0145(13)
O7 0.037(2) 0.031(2) 0.029(2) 0.0034(16) 0.0068(16) -0.0221(18)
O2 0.0182(16) 0.041(2) 0.033(2) 0.0027(18) -0.0012(14) -0.0176(15)
O5 0.0191(18) 0.0220(17) 0.024(2) 0.0021(14) 0.0038(14) -0.0052(13)
O6 0.033(2) 0.0224(17) 0.036(2) 0.0022(15) 0.0034(16) -0.0127(15)
N1 0.0277(19) 0.0224(16) 0.019(2) 0.0039(14) -0.0013(15) -0.0152(14)
C5 0.017(3) 0.016(3) 0.027(3) 0.007(2) -0.002(2) -0.011(2)
C17 0.022(2) 0.0241(18) 0.020(3) 0.0027(15) 0.0050(17) -0.0118(15)
C9 0.016(3) 0.020(3) 0.021(3) 0.003(2) -0.002(2) -0.011(2)
C13 0.0181(19) 0.0211(16) 0.012(2) 0.0008(13) -0.0012(15) -0.0096(14)
C15 0.022(2) 0.0202(19) 0.022(2) 0.0012(16) 0.0029(17) -0.0107(16)
C11 0.017(3) 0.025(3) 0.029(3) 0.001(2) -0.001(2) -0.005(2)
C4 0.0175(15) 0.0260(17) 0.017(2) 0.0005(14) -0.0012(13) -0.0116(13)
C18 0.020(2) 0.023(2) 0.020(2) 0.0018(16) 0.0031(18) -0.0092(17)
C14 0.018(2) 0.0210(17) 0.021(3) 0.0018(15) 0.0025(17) -0.0102(14)
C16 0.0214(17) 0.0208(15) 0.0165(18) 0.0008(12) 0.0004(14) -0.0120(12)
C6 0.0155(18) 0.0201(17) 0.016(2) 0.0018(14) -0.0003(15) -0.0081(13)
C8 0.021(3) 0.018(3) 0.033(3) 0.003(2) 0.001(3) -0.008(3)
C2 0.0113(17) 0.0154(17) 0.0174(16) 0.0019(13) -0.0002(13) -0.0071(14)
C3 0.0122(18) 0.0204(17) 0.0208(18) 0.0003(13) 0.0002(13) -0.0053(14)
C1 0.017(3) 0.015(2) 0.020(3) 0.0019(17) 0.004(2) -0.0079(19)
C7 0.016(3) 0.023(3) 0.027(3) 0.004(2) -0.001(2) -0.005(2)
C10 0.029(4) 0.035(4) 0.022(3) 0.005(3) 0.006(3) -0.014(3)
C12 0.022(3) 0.025(3) 0.029(3) -0.003(3) 0.002(3) -0.006(3)

loop_
_atom_type_symbol
_atom_type_description
_atom_type_scat_dispersion_real
_atom_type_scat_dispersion_imag
_atom_type_scat_source
C C 0.0033 0.0016 'International Tables Vol C Tables 4.2.6.8 and 6.1.1.4'
H H 0.0000 0.0000 'International Tables Vol C Tables 4.2.6.8 and 6.1.1.4'
Cl Cl 0.1484 0.1585 'International Tables Vol C Tables 4.2.6.8 and 6.1.1.4'
F F 0.0171 0.0103 'International Tables Vol C Tables 4.2.6.8 and 6.1.1.4'
N N 0.0061 0.0033 'International Tables Vol C Tables 4.2.6.8 and 6.1.1.4'
O O 0.0106 0.0060 'International Tables Vol C Tables 4.2.6.8 and 6.1.1.4'
Si Si 0.0817 0.0704 'International Tables Vol C Tables 4.2.6.8 and 6.1.1.4'

loop_
_geom_angle_atom_site_label_1
_geom_angle_atom_site_label_2
_geom_angle_atom_site_label_3
_geom_angle
O3 Si1 C9 105.5(2)
O3 Si1 C8 108.8(2)
O3 Si1 C7 107.6(2)
C8 Si1 C9 113.0(3)
C7 Si1 C9 110.1(3)
C7 Si1 C8 111.6(3)
C2 O3 Si1 126.3(3)
C6 O4 C5 116.7(4)
C4 O1 C1 111.5(4)
O7 N1 O6 124.1(5)
O7 N1 C16 118.3(5)
O6 N1 C16 117.6(5)
O4 C5 H5A 109.6
O4 C5 H5B 109.6
O4 C5 C1 110.2(4)
H5A C5 H5B 108.1
C1 C5 H5A 109.6
C1 C5 H5B 109.6
C18 C17 H17 120.8
C18 C17 C16 118.4(5)
C16 C17 H17 120.8
C11 C9 Si1 110.8(4)
C11 C9 C10 109.8(5)
C11 C9 C12 109.9(5)
C10 C9 Si1 108.9(4)
C12 C9 Si1 108.7(4)
C12 C9 C10 108.6(5)
C18 C13 C6 117.6(5)
C14 C13 C18 119.6(5)
C14 C13 C6 122.8(5)
C14 C15 H15 120.8
C14 C15 C16 118.3(5)
C16 C15 H15 120.8
C9 C11 H11A 109.5
C9 C11 H11B 109.5
C9 C11 H11C 109.5
H11A C11 H11B 109.5
H11A C11 H11C 109.5
H11B C11 H11C 109.5
O1 C4 C3 109.1(4)
O2 C4 O1 124.4(5)
O2 C4 C3 126.6(5)
C17 C18 C13 120.4(5)
C17 C18 H18 119.8
C13 C18 H18 119.8
C13 C14 H14 119.7
C15 C14 C13 120.6(5)
C15 C14 H14 119.7
C17 C16 N1 118.6(5)
C15 C16 N1 118.7(5)
C15 C16 C17 122.6(5)
O4 C6 C13 111.3(4)
O5 C6 O4 124.0(5)
O5 C6 C13 124.6(5)
Si1 C8 H8A 109.5
Si1 C8 H8B 109.5
Si1 C8 H8C 109.5
H8A C8 H8B 109.5
H8A C8 H8C 109.5
H8B C8 H8C 109.5
O3 C2 H2 112.0
O3 C2 C3 109.8(4)
O3 C2 C1 109.2(4)
C3 C2 H2 112.0
C3 C2 C1 101.2(4)
C1 C2 H2 112.0
F1 C3 Cl1 108.1(4)
F1 C3 C4 110.5(4)
F1 C3 C2 113.9(4)
C4 C3 Cl1 108.6(4)
C2 C3 Cl1 111.7(4)
C2 C3 C4 104.0(4)
O1 C1 C5 110.1(4)
O1 C1 C2 105.8(4)
O1 C1 H1 108.9
C5 C1 C2 114.1(4)
C5 C1 H1 108.9
C2 C1 H1 108.9
Si1 C7 H7A 109.5
Si1 C7 H7B 109.5
Si1 C7 H7C 109.5
H7A C7 H7B 109.5
H7A C7 H7C 109.5
H7B C7 H7C 109.5
C9 C10 H10A 109.5
C9 C10 H10B 109.5
C9 C10 H10C 109.5
H10A C10 H10B 109.5
H10A C10 H10C 109.5
H10B C10 H10C 109.5
C9 C12 H12A 109.5
C9 C12 H12B 109.5
C9 C12 H12C 109.5
H12A C12 H12B 109.5
H12A C12 H12C 109.5
H12B C12 H12C 109.5

loop_
_geom_bond_atom_site_label_1
_geom_bond_atom_site_label_2
_geom_bond_distance
Cl1 C3 1.778(6)
Si1 O3 1.680(4)
Si1 C9 1.883(6)
Si1 C8 1.860(6)
Si1 C7 1.851(6)
F1 C3 1.354(6)
O3 C2 1.391(6)
O4 C5 1.443(6)
O4 C6 1.349(6)
O1 C4 1.336(7)
O1 C1 1.457(6)
O7 N1 1.221(6)
O2 C4 1.196(7)
O5 C6 1.207(7)
O6 N1 1.230(6)
N1 C16 1.476(7)
C5 H5A 0.9700
C5 H5B 0.9700
C5 C1 1.511(8)
C17 H17 0.9300
C17 C18 1.368(8)
C17 C16 1.384(8)
C9 C11 1.530(8)
C9 C10 1.544(7)
C9 C12 1.532(8)
C13 C18 1.405(8)
C13 C14 1.385(8)
C13 C6 1.489(7)
C15 H15 0.9300
C15 C14 1.375(8)
C15 C16 1.383(8)
C11 H11A 0.9600
C11 H11B 0.9600
C11 H11C 0.9600
C4 C3 1.535(8)
C18 H18 0.9300
C14 H14 0.9300
C8 H8A 0.9600
C8 H8B 0.9600
C8 H8C 0.9600
C2 H2 0.9800
C2 C3 1.534(7)
C2 C1 1.538(7)
C1 H1 0.9800
C7 H7A 0.9600
C7 H7B 0.9600
C7 H7C 0.9600
C10 H10A 0.9600
C10 H10B 0.9600
C10 H10C 0.9600
C12 H12A 0.9600
C12 H12B 0.9600
C12 H12C 0.9600
